data_7030474
loop_
_publ_author_name
'Bauer, G.'
'Nieger, M.'
'Gudat, D.'

_publ_section_title
;
 Heterobimetallic catechol-phosphine complexes with palladium and a
 group-13 element: structural flexibility and dynamics.
;
_journal_issue 23
_journal_name_full 'Dalton transactions (Cambridge, England : 2003)'
_journal_page_first 8911
_journal_page_last 8920
_journal_paper_doi 10.1039/c4dt00785a
_journal_volume 43
_journal_year 2014
_chemical_formula_moiety 'C38 H30 Cl Ga O4 P2 Pd, C3 H7 N O'
_chemical_formula_sum 'C41 H37 Cl Ga N O5 P2 Pd'
_chemical_formula_weight 897.23
_chemical_name_systematic
; 
 Chloro-Bis-(mu-((diphenylphosphino)methyl)benzene-1,2-bis(olato))-dimethylfo
rmamid-Gallium(III)-Palladium(II) 
;
_space_group_IT_number 14
_symmetry_cell_setting monoclinic
_symmetry_space_group_name_Hall '-P 2yn'
_symmetry_space_group_name_H-M 'P 1 21/n 1'
_atom_sites_solution_hydrogens geom
_atom_sites_solution_primary direct
_atom_sites_solution_secondary difmap
_audit_creation_method SHELXL-97
_cell_angle_alpha 90.00
_cell_angle_beta 104.01(1)
_cell_angle_gamma 90.00
_cell_formula_units_Z 4
_cell_length_a 12.644(1)
_cell_length_b 16.798(2)
_cell_length_c 17.833(2)
_cell_measurement_reflns_used 73
_cell_measurement_temperature 123(2)
_cell_measurement_theta_max 25
_cell_measurement_theta_min 1
_cell_volume 3675.0(7)
_computing_cell_refinement 'DIRAX (Duisenberg, 1992)'
_computing_data_collection 'Collect (Nonius, 1992)'
_computing_data_reduction 'EVALCCD (Duisenberg et al., 2003)'
_computing_molecular_graphics 'XP (Sheldrick, 2008)'
_computing_publication_material 'SHELXL-97 (Sheldrick, 2008)'
_computing_structure_refinement 'SHELXL-97 (Sheldrick, 2008)'
_computing_structure_solution 'SHELXS-97 (Sheldrick, 2008)'
_diffrn_ambient_temperature 123(2)
_diffrn_measured_fraction_theta_full 0.992
_diffrn_measured_fraction_theta_max 0.992
_diffrn_measurement_device_type 'Bruker-Nonius KappaCCD'
_diffrn_measurement_method 'rotation in phi and omega, 2 deg.'
_diffrn_radiation_monochromator graphite
_diffrn_radiation_source 'fine-focus sealed tube'
_diffrn_radiation_type MoK\a
_diffrn_radiation_wavelength 0.71073
_diffrn_reflns_av_R_equivalents 0.0865
_diffrn_reflns_av_sigmaI/netI 0.0874
_diffrn_reflns_limit_h_max 14
_diffrn_reflns_limit_h_min -15
_diffrn_reflns_limit_k_max 19
_diffrn_reflns_limit_k_min -18
_diffrn_reflns_limit_l_max 21
_diffrn_reflns_limit_l_min -21
_diffrn_reflns_number 26201
_diffrn_reflns_theta_full 25.02
_diffrn_reflns_theta_max 25.02
_diffrn_reflns_theta_min 2.94
_exptl_absorpt_coefficient_mu 1.430
_exptl_absorpt_correction_T_max 0.8620
_exptl_absorpt_correction_T_min 0.7504
_exptl_absorpt_correction_type multi-scan
_exptl_absorpt_process_details 'SADABS (Sheldrick, 2007)'
_exptl_crystal_colour red
_exptl_crystal_density_diffrn 1.622
_exptl_crystal_density_meas ?
_exptl_crystal_density_method 'not measured'
_exptl_crystal_description plates
_exptl_crystal_F_000 1816
_exptl_crystal_size_max 0.20
_exptl_crystal_size_mid 0.12
_exptl_crystal_size_min 0.08
_refine_diff_density_max 0.586
_refine_diff_density_min -0.550
_refine_diff_density_rms 0.120
_refine_ls_extinction_method none
_refine_ls_goodness_of_fit_ref 1.069
_refine_ls_hydrogen_treatment constr
_refine_ls_matrix_type full
_refine_ls_number_parameters 471
_refine_ls_number_reflns 6417
_refine_ls_number_restraints 0
_refine_ls_restrained_S_all 1.069
_refine_ls_R_factor_all 0.0978
_refine_ls_R_factor_gt 0.0531
_refine_ls_shift/su_max 0.001
_refine_ls_shift/su_mean 0.000
_refine_ls_structure_factor_coef Fsqd
_refine_ls_weighting_details 'calc w=1/[\s^2^(Fo^2^)+(0.0000P)^2^+13.0000P] where P=(Fo^2^+2Fc^2^)/3'
_refine_ls_weighting_scheme calc
_refine_ls_wR_factor_gt 0.0776
_refine_ls_wR_factor_ref 0.0877
_reflns_number_gt 4380
_reflns_number_total 6417
_reflns_threshold_expression >2sigma(I)
_cod_data_source_file c4dt00785a2.cif
_cod_data_source_block dg028_hy_compound_3b
_cod_depositor_comments
;Adding full bibliography for 7030474--7030477.cif.

The following automatic conversions were performed:

'_exptl_crystal_density_meas' value 'none' was changed to '?' - the
value is perceived as not measured.

Automatic conversion script
Id: cif_fix_values 3008 2015-01-20 13:52:24Z robertas 
;
_cod_original_sg_symbol_H-M 'P 21/n'
_cod_database_code 7030474

loop_
_symmetry_equiv_pos_as_xyz
'x, y, z'
'-x+1/2, y+1/2, -z+1/2'
'-x, -y, -z'
'x-1/2, -y-1/2, z-1/2'

loop_
_atom_site_label
_atom_site_type_symbol
_atom_site_fract_x
_atom_site_fract_y
_atom_site_fract_z
_atom_site_U_iso_or_equiv
_atom_site_adp_type
_atom_site_occupancy
_atom_site_symmetry_multiplicity
_atom_site_calc_flag
_atom_site_refinement_flags
Pd1 Pd 0.61151(3) 0.58525(2) 0.22270(2) 0.01416(11) Uani 1 1 d .
Ga1 Ga 0.37126(5) 0.64625(4) 0.15268(4) 0.02121(16) Uani 1 1 d .
Cl1 Cl 0.35555(14) 0.74223(10) 0.06720(10) 0.0413(4) Uani 1 1 d .
P1 P 0.70633(11) 0.48661(8) 0.18432(8) 0.0153(3) Uani 1 1 d .
P2 P 0.71290(12) 0.61188(8) 0.34208(8) 0.0161(3) Uani 1 1 d .
O1 O 0.4873(3) 0.5778(2) 0.12396(18) 0.0173(8) Uani 1 1 d .
C1 C 0.4404(5) 0.5065(3) 0.0978(3) 0.0187(13) Uani 1 1 d .
O2 O 0.2749(3) 0.5678(2) 0.1021(2) 0.0249(9) Uani 1 1 d .
C2 C 0.3271(4) 0.5027(3) 0.0854(3) 0.0184(13) Uani 1 1 d .
C3 C 0.2746(5) 0.4323(3) 0.0574(3) 0.0240(14) Uani 1 1 d .
H3 H 0.1979 0.4278 0.0499 0.029 Uiso 1 1 calc R
C4 C 0.3346(5) 0.3683(4) 0.0404(3) 0.0259(14) Uani 1 1 d .
H4 H 0.2981 0.3208 0.0200 0.031 Uiso 1 1 calc R
C5 C 0.4471(5) 0.3730(3) 0.0529(3) 0.0236(14) Uani 1 1 d .
H5 H 0.4869 0.3285 0.0416 0.028 Uiso 1 1 calc R
C6 C 0.5018(4) 0.4427(3) 0.0821(3) 0.0191(13) Uani 1 1 d .
C7 C 0.6227(4) 0.4531(3) 0.0913(3) 0.0194(13) Uani 1 1 d .
H7A H 0.6329 0.4915 0.0515 0.023 Uiso 1 1 calc R
H7B H 0.6523 0.4014 0.0792 0.023 Uiso 1 1 calc R
C8 C 0.7357(5) 0.4000(3) 0.2466(3) 0.0210(13) Uani 1 1 d .
C9 C 0.6475(5) 0.3572(3) 0.2603(3) 0.0297(15) Uani 1 1 d .
H9 H 0.5748 0.3710 0.2347 0.036 Uiso 1 1 calc R
C10 C 0.6682(6) 0.2942(4) 0.3121(4) 0.0428(19) Uani 1 1 d .
H10 H 0.6088 0.2649 0.3220 0.051 Uiso 1 1 calc R
C11 C 0.7727(7) 0.2735(4) 0.3493(4) 0.044(2) Uani 1 1 d .
H11 H 0.7849 0.2299 0.3842 0.053 Uiso 1 1 calc R
C12 C 0.8603(6) 0.3157(4) 0.3360(3) 0.0405(18) Uani 1 1 d .
H12 H 0.9327 0.3017 0.3620 0.049 Uiso 1 1 calc R
C13 C 0.8411(5) 0.3785(3) 0.2845(3) 0.0276(15) Uani 1 1 d .
H13 H 0.9010 0.4074 0.2749 0.033 Uiso 1 1 calc R
C14 C 0.8322(4) 0.5113(3) 0.1587(3) 0.0180(13) Uani 1 1 d .
C15 C 0.8828(4) 0.5840(4) 0.1778(3) 0.0257(13) Uani 1 1 d .
H15 H 0.8520 0.6218 0.2060 0.031 Uiso 1 1 calc R
C16 C 0.9783(5) 0.6019(4) 0.1562(4) 0.0351(16) Uani 1 1 d .
H16 H 1.0135 0.6514 0.1709 0.042 Uiso 1 1 calc R
C17 C 1.0230(5) 0.5487(4) 0.1135(3) 0.0314(15) Uani 1 1 d .
H17 H 1.0874 0.5619 0.0977 0.038 Uiso 1 1 calc R
C18 C 0.9722(5) 0.4754(4) 0.0940(3) 0.0310(15) Uani 1 1 d .
H18 H 1.0019 0.4381 0.0647 0.037 Uiso 1 1 calc R
C19 C 0.8788(5) 0.4571(4) 0.1172(3) 0.0281(14) Uani 1 1 d .
H19 H 0.8456 0.4066 0.1046 0.034 Uiso 1 1 calc R
O20 O 0.5067(3) 0.6765(2) 0.23125(19) 0.0177(8) Uani 1 1 d .
C20 C 0.4789(5) 0.7002(3) 0.2973(3) 0.0194(13) Uani 1 1 d .
O21 O 0.2976(3) 0.6821(2) 0.2268(2) 0.0241(9) Uani 1 1 d .
C21 C 0.3671(5) 0.7034(3) 0.2941(3) 0.0220(13) Uani 1 1 d .
C22 C 0.3355(5) 0.7285(3) 0.3596(3) 0.0254(14) Uani 1 1 d .
H22 H 0.2603 0.7310 0.3592 0.030 Uiso 1 1 calc R
C23 C 0.4137(5) 0.7501(3) 0.4259(3) 0.0262(14) Uani 1 1 d .
H23 H 0.3911 0.7684 0.4699 0.031 Uiso 1 1 calc R
C24 C 0.5237(5) 0.7454(3) 0.4286(3) 0.0232(13) Uani 1 1 d .
H24 H 0.5759 0.7589 0.4748 0.028 Uiso 1 1 calc R
C25 C 0.5578(4) 0.7209(3) 0.3640(3) 0.0181(13) Uani 1 1 d .
C26 C 0.6768(4) 0.7141(3) 0.3634(3) 0.0206(13) Uani 1 1 d .
H26A H 0.7223 0.7305 0.4144 0.025 Uiso 1 1 calc R
H26B H 0.6925 0.7507 0.3240 0.025 Uiso 1 1 calc R
C27 C 0.6746(4) 0.5503(3) 0.4141(3) 0.0155(12) Uani 1 1 d .
C28 C 0.6098(5) 0.4829(3) 0.3937(3) 0.0241(14) Uani 1 1 d .
H28 H 0.5818 0.4700 0.3408 0.029 Uiso 1 1 calc R
C29 C 0.5860(5) 0.4351(3) 0.4503(3) 0.0264(14) Uani 1 1 d .
H29 H 0.5440 0.3882 0.4361 0.032 Uiso 1 1 calc R
C30 C 0.6229(5) 0.4548(4) 0.5274(3) 0.0274(14) Uani 1 1 d .
H30 H 0.6065 0.4218 0.5663 0.033 Uiso 1 1 calc R
C31 C 0.6838(5) 0.5232(4) 0.5472(3) 0.0293(15) Uani 1 1 d .
H31 H 0.7069 0.5381 0.6000 0.035 Uiso 1 1 calc R
C32 C 0.7118(5) 0.5699(3) 0.4918(3) 0.0237(14) Uani 1 1 d .
H32 H 0.7564 0.6155 0.5066 0.028 Uiso 1 1 calc R
C33 C 0.8605(4) 0.6100(3) 0.3668(3) 0.0195(13) Uani 1 1 d .
C34 C 0.9163(5) 0.5399(3) 0.3930(3) 0.0232(14) Uani 1 1 d .
H34 H 0.8771 0.4936 0.4007 0.028 Uiso 1 1 calc R
C35 C 1.0277(5) 0.5380(4) 0.4075(3) 0.0311(15) Uani 1 1 d .
H35 H 1.0656 0.4901 0.4251 0.037 Uiso 1 1 calc R
C36 C 1.0853(5) 0.6053(4) 0.3965(4) 0.0402(18) Uani 1 1 d .
H36 H 1.1625 0.6032 0.4061 0.048 Uiso 1 1 calc R
C37 C 1.0322(5) 0.6745(4) 0.3720(4) 0.0428(18) Uani 1 1 d .
H37 H 1.0722 0.7206 0.3646 0.051 Uiso 1 1 calc R
C38 C 0.9199(5) 0.6775(4) 0.3580(4) 0.0302(15) Uani 1 1 d .
H38 H 0.8830 0.7262 0.3421 0.036 Uiso 1 1 calc R
O1D O 0.3989(4) 0.5175(3) 0.2574(2) 0.0327(11) Uani 1 1 d .
C1D C 0.3034(5) 0.4989(4) 0.2565(3) 0.0268(15) Uani 1 1 d .
H1D H 0.2512 0.5404 0.2523 0.032 Uiso 1 1 calc R
N1D N 0.2698(4) 0.4240(3) 0.2611(3) 0.0288(12) Uani 1 1 d .
C11D C 0.3464(5) 0.3587(4) 0.2677(4) 0.0389(17) Uani 1 1 d .
H11A H 0.3564 0.3452 0.2164 0.058 Uiso 1 1 calc R
H11B H 0.3180 0.3122 0.2897 0.058 Uiso 1 1 calc R
H11C H 0.4165 0.3744 0.3014 0.058 Uiso 1 1 calc R
C12D C 0.1567(5) 0.4058(4) 0.2619(4) 0.0371(16) Uani 1 1 d .
H12A H 0.1162 0.4555 0.2618 0.056 Uiso 1 1 calc R
H12B H 0.1555 0.3751 0.3084 0.056 Uiso 1 1 calc R
H12C H 0.1229 0.3745 0.2159 0.056 Uiso 1 1 calc R

loop_
_atom_site_aniso_label
_atom_site_aniso_U_11
_atom_site_aniso_U_22
_atom_site_aniso_U_33
_atom_site_aniso_U_23
_atom_site_aniso_U_13
_atom_site_aniso_U_12
Pd1 0.0119(2) 0.0158(2) 0.0148(2) 0.0022(2) 0.00348(16) 0.00187(19)
Ga1 0.0132(4) 0.0253(4) 0.0241(3) 0.0048(3) 0.0026(3) 0.0030(3)
Cl1 0.0366(11) 0.0388(10) 0.0456(10) 0.0145(9) 0.0041(8) 0.0061(8)
P1 0.0139(8) 0.0174(7) 0.0148(7) 0.0001(6) 0.0037(6) 0.0001(6)
P2 0.0152(8) 0.0160(7) 0.0174(7) 0.0012(6) 0.0046(6) 0.0022(6)
O1 0.012(2) 0.024(2) 0.0172(18) 0.0031(18) 0.0054(15) -0.0004(17)
C1 0.021(3) 0.025(3) 0.011(3) 0.004(3) 0.005(2) -0.003(3)
O2 0.012(2) 0.035(3) 0.027(2) 0.0015(19) 0.0019(17) -0.0008(18)
C2 0.016(3) 0.028(3) 0.012(3) 0.003(3) 0.005(2) 0.001(3)
C3 0.013(3) 0.040(4) 0.020(3) -0.002(3) 0.006(2) -0.007(3)
C4 0.020(4) 0.037(4) 0.019(3) -0.003(3) 0.002(3) -0.012(3)
C5 0.028(4) 0.026(3) 0.017(3) -0.005(3) 0.005(3) -0.003(3)
C6 0.017(3) 0.032(3) 0.010(3) 0.001(2) 0.006(2) -0.005(3)
C7 0.020(3) 0.024(3) 0.014(3) 0.001(3) 0.005(2) 0.002(3)
C8 0.030(4) 0.018(3) 0.015(3) 0.001(2) 0.007(3) 0.009(3)
C9 0.042(4) 0.023(3) 0.028(3) -0.002(3) 0.016(3) -0.004(3)
C10 0.072(6) 0.022(4) 0.046(4) 0.010(3) 0.036(4) 0.002(4)
C11 0.084(6) 0.024(4) 0.026(4) 0.011(3) 0.015(4) 0.022(4)
C12 0.063(5) 0.031(4) 0.023(3) -0.001(3) 0.001(3) 0.021(4)
C13 0.036(4) 0.026(3) 0.019(3) -0.004(3) 0.003(3) 0.006(3)
C14 0.013(3) 0.023(3) 0.019(3) 0.005(3) 0.005(2) 0.003(2)
C15 0.021(3) 0.023(3) 0.037(3) -0.006(3) 0.015(3) -0.003(3)
C16 0.028(4) 0.028(4) 0.052(4) -0.011(3) 0.015(3) -0.013(3)
C17 0.018(4) 0.039(4) 0.039(4) -0.004(3) 0.012(3) 0.003(3)
C18 0.029(4) 0.033(4) 0.035(4) 0.000(3) 0.015(3) 0.005(3)
C19 0.023(4) 0.031(3) 0.030(3) -0.005(3) 0.007(3) -0.004(3)
O20 0.017(2) 0.021(2) 0.0159(19) 0.0040(17) 0.0060(16) 0.0059(16)
C20 0.023(3) 0.013(3) 0.025(3) 0.009(3) 0.010(3) 0.008(2)
O21 0.013(2) 0.028(2) 0.031(2) 0.003(2) 0.0046(18) 0.0025(17)
C21 0.020(4) 0.016(3) 0.033(3) 0.009(3) 0.010(3) 0.006(2)
C22 0.019(3) 0.023(3) 0.038(4) 0.005(3) 0.016(3) 0.008(3)
C23 0.036(4) 0.018(3) 0.031(3) 0.003(3) 0.020(3) 0.010(3)
C24 0.024(4) 0.021(3) 0.026(3) -0.001(3) 0.009(3) 0.006(3)
C25 0.018(3) 0.009(3) 0.028(3) 0.004(3) 0.007(3) 0.002(2)
C26 0.024(4) 0.020(3) 0.020(3) 0.000(3) 0.010(3) 0.000(3)
C27 0.011(3) 0.018(3) 0.017(3) 0.002(2) 0.003(2) 0.003(2)
C28 0.027(4) 0.024(3) 0.021(3) 0.002(3) 0.005(3) -0.003(3)
C29 0.026(4) 0.021(3) 0.033(3) -0.002(3) 0.010(3) -0.001(3)
C30 0.026(4) 0.028(4) 0.030(3) 0.009(3) 0.010(3) 0.005(3)
C31 0.031(4) 0.040(4) 0.017(3) 0.003(3) 0.006(3) 0.007(3)
C32 0.023(3) 0.030(4) 0.019(3) 0.000(3) 0.005(3) -0.003(3)
C33 0.013(3) 0.026(3) 0.020(3) -0.007(3) 0.005(2) 0.001(2)
C34 0.023(4) 0.023(3) 0.023(3) 0.003(3) 0.004(3) 0.004(3)
C35 0.019(4) 0.036(4) 0.036(4) 0.008(3) 0.003(3) 0.012(3)
C36 0.015(4) 0.043(4) 0.060(5) -0.009(4) 0.004(3) -0.005(3)
C37 0.023(4) 0.033(4) 0.075(5) -0.010(4) 0.017(4) -0.009(3)
C38 0.020(4) 0.023(3) 0.049(4) 0.002(3) 0.009(3) 0.001(3)
O1D 0.032(3) 0.039(3) 0.028(2) 0.003(2) 0.006(2) -0.007(2)
C1D 0.031(4) 0.036(4) 0.013(3) 0.000(3) 0.005(3) -0.006(3)
N1D 0.024(3) 0.034(3) 0.026(3) -0.007(3) 0.003(2) -0.003(2)
C11D 0.034(4) 0.031(4) 0.049(4) -0.010(3) 0.005(3) -0.006(3)
C12D 0.028(4) 0.038(4) 0.045(4) -0.014(4) 0.007(3) -0.005(3)

loop_
_atom_type_symbol
_atom_type_description
_atom_type_scat_dispersion_real
_atom_type_scat_dispersion_imag
_atom_type_scat_source
C C 0.0033 0.0016 'International Tables Vol C Tables 4.2.6.8 and 6.1.1.4'
H H 0.0000 0.0000 'International Tables Vol C Tables 4.2.6.8 and 6.1.1.4'
N N 0.0061 0.0033 'International Tables Vol C Tables 4.2.6.8 and 6.1.1.4'
O O 0.0106 0.0060 'International Tables Vol C Tables 4.2.6.8 and 6.1.1.4'
P P 0.1023 0.0942 'International Tables Vol C Tables 4.2.6.8 and 6.1.1.4'
Cl Cl 0.1484 0.1585 'International Tables Vol C Tables 4.2.6.8 and 6.1.1.4'
Ga Ga 0.2307 1.6083 'International Tables Vol C Tables 4.2.6.8 and 6.1.1.4'
Pd Pd -0.9988 1.0072 'International Tables Vol C Tables 4.2.6.8 and 6.1.1.4'

loop_
_geom_angle_atom_site_label_1
_geom_angle_atom_site_label_2
_geom_angle_atom_site_label_3
_geom_angle
O20 Pd1 O1 74.76(14)
O20 Pd1 P1 166.77(10)
O1 Pd1 P1 92.71(11)
O20 Pd1 P2 90.66(10)
O1 Pd1 P2 164.47(10)
P1 Pd1 P2 102.19(5)
O20 Pd1 O1D 69.83(13)
O1 Pd1 O1D 68.39(12)
P1 Pd1 O1D 109.93(9)
P2 Pd1 O1D 101.90(8)
O2 Ga1 O21 100.79(16)
O2 Ga1 O20 149.83(15)
O21 Ga1 O20 84.99(15)
O2 Ga1 O1 84.56(15)
O21 Ga1 O1 150.17(15)
O20 Ga1 O1 76.80(14)
O2 Ga1 Cl1 104.11(12)
O21 Ga1 Cl1 105.95(12)
O20 Ga1 Cl1 102.60(11)
O1 Ga1 Cl1 101.00(11)
O2 Ga1 O1D 75.00(14)
O21 Ga1 O1D 77.55(14)
O20 Ga1 O1D 77.48(13)
O1 Ga1 O1D 75.57(13)
Cl1 Ga1 O1D 176.50(10)
C14 P1 C8 106.1(3)
C14 P1 C7 101.1(2)
C8 P1 C7 107.2(3)
C14 P1 Pd1 118.37(19)
C8 P1 Pd1 116.77(18)
C7 P1 Pd1 105.65(19)
C27 P2 C33 104.8(2)
C27 P2 C26 105.4(2)
C33 P2 C26 105.0(3)
C27 P2 Pd1 111.73(18)
C33 P2 Pd1 123.02(17)
C26 P2 Pd1 105.55(19)
C1 O1 Ga1 107.6(3)
C1 O1 Pd1 121.5(3)
Ga1 O1 Pd1 101.43(15)
O1 C1 C6 121.8(5)
O1 C1 C2 115.9(5)
C6 C1 C2 122.3(5)
C2 O2 Ga1 112.4(3)
O2 C2 C3 123.6(5)
O2 C2 C1 117.9(5)
C3 C2 C1 118.5(5)
C2 C3 C4 119.9(5)
C2 C3 H3 120.0
C4 C3 H3 120.0
C5 C4 C3 120.9(5)
C5 C4 H4 119.6
C3 C4 H4 119.6
C4 C5 C6 120.3(5)
C4 C5 H5 119.9
C6 C5 H5 119.9
C1 C6 C5 118.1(5)
C1 C6 C7 119.3(5)
C5 C6 C7 122.5(5)
C6 C7 P1 118.9(4)
C6 C7 H7A 107.6
P1 C7 H7A 107.6
C6 C7 H7B 107.6
P1 C7 H7B 107.6
H7A C7 H7B 107.0
C13 C8 C9 119.6(5)
C13 C8 P1 122.5(5)
C9 C8 P1 117.8(4)
C10 C9 C8 118.6(6)
C10 C9 H9 120.7
C8 C9 H9 120.7
C11 C10 C9 121.4(7)
C11 C10 H10 119.3
C9 C10 H10 119.3
C10 C11 C12 120.3(6)
C10 C11 H11 119.9
C12 C11 H11 119.9
C13 C12 C11 119.1(7)
C13 C12 H12 120.4
C11 C12 H12 120.4
C12 C13 C8 121.1(6)
C12 C13 H13 119.5
C8 C13 H13 119.5
C15 C14 C19 118.6(5)
C15 C14 P1 121.6(4)
C19 C14 P1 119.8(4)
C14 C15 C16 120.3(5)
C14 C15 H15 119.8
C16 C15 H15 119.8
C17 C16 C15 120.9(6)
C17 C16 H16 119.5
C15 C16 H16 119.5
C16 C17 C18 118.9(6)
C16 C17 H17 120.5
C18 C17 H17 120.5
C19 C18 C17 120.0(6)
C19 C18 H18 120.0
C17 C18 H18 120.0
C18 C19 C14 121.2(6)
C18 C19 H19 119.4
C14 C19 H19 119.4
C20 O20 Ga1 108.8(3)
C20 O20 Pd1 125.8(3)
Ga1 O20 Pd1 102.50(15)
O20 C20 C25 121.8(5)
O20 C20 C21 116.3(5)
C25 C20 C21 122.0(5)
C21 O21 Ga1 112.3(3)
O21 C21 C22 124.7(5)
O21 C21 C20 117.2(5)
C22 C21 C20 118.1(5)
C23 C22 C21 120.2(5)
C23 C22 H22 119.9
C21 C22 H22 119.9
C22 C23 C24 121.1(5)
C22 C23 H23 119.4
C24 C23 H23 119.4
C25 C24 C23 120.0(5)
C25 C24 H24 120.0
C23 C24 H24 120.0
C24 C25 C20 118.6(5)
C24 C25 C26 122.6(5)
C20 C25 C26 118.7(5)
C25 C26 P2 111.7(4)
C25 C26 H26A 109.3
P2 C26 H26A 109.3
C25 C26 H26B 109.3
P2 C26 H26B 109.3
H26A C26 H26B 107.9
C32 C27 C28 119.2(5)
C32 C27 P2 119.3(4)
C28 C27 P2 121.5(4)
C29 C28 C27 120.1(5)
C29 C28 H28 119.9
C27 C28 H28 119.9
C28 C29 C30 120.5(6)
C28 C29 H29 119.7
C30 C29 H29 119.7
C31 C30 C29 119.1(6)
C31 C30 H30 120.4
C29 C30 H30 120.4
C30 C31 C32 121.1(5)
C30 C31 H31 119.4
C32 C31 H31 119.4
C31 C32 C27 119.8(5)
C31 C32 H32 120.1
C27 C32 H32 120.1
C38 C33 C34 119.0(5)
C38 C33 P2 120.7(4)
C34 C33 P2 120.3(4)
C35 C34 C33 119.8(6)
C35 C34 H34 120.1
C33 C34 H34 120.1
C34 C35 C36 120.4(6)
C34 C35 H35 119.8
C36 C35 H35 119.8
C37 C36 C35 120.5(6)
C37 C36 H36 119.7
C35 C36 H36 119.7
C36 C37 C38 119.7(6)
C36 C37 H37 120.2
C38 C37 H37 120.2
C37 C38 C33 120.6(6)
C37 C38 H38 119.7
C33 C38 H38 119.7
C1D O1D Ga1 102.7(4)
C1D O1D Pd1 166.1(4)
Ga1 O1D Pd1 64.13(8)
O1D C1D N1D 123.9(6)
O1D C1D H1D 118.0
N1D C1D H1D 118.0
C1D N1D C11D 120.1(5)
C1D N1D C12D 121.5(5)
C11D N1D C12D 118.4(5)
N1D C11D H11A 109.5
N1D C11D H11B 109.5
H11A C11D H11B 109.5
N1D C11D H11C 109.5
H11A C11D H11C 109.5
H11B C11D H11C 109.5
N1D C12D H12A 109.5
N1D C12D H12B 109.5
H12A C12D H12B 109.5
N1D C12D H12C 109.5
H12A C12D H12C 109.5
H12B C12D H12C 109.5

loop_
_geom_bond_atom_site_label_1
_geom_bond_atom_site_label_2
_geom_bond_distance
Pd1 O20 2.056(3)
Pd1 O1 2.060(3)
Pd1 P1 2.2469(15)
Pd1 P2 2.2482(15)
Pd1 O1D 3.116(4)
Ga1 O2 1.872(4)
Ga1 O21 1.891(4)
Ga1 O20 1.998(4)
Ga1 O1 2.025(4)
Ga1 Cl1 2.1945(17)
Ga1 O1D 2.823(4)
P1 C14 1.807(5)
P1 C8 1.813(5)
P1 C7 1.827(5)
P2 C27 1.804(5)
P2 C33 1.812(6)
P2 C26 1.841(5)
O1 C1 1.367(6)
C1 C6 1.392(8)
C1 C2 1.397(8)
O2 C2 1.346(6)
C2 C3 1.389(8)
C3 C4 1.390(8)
C3 H3 0.9500
C4 C5 1.387(8)
C4 H4 0.9500
C5 C6 1.394(7)
C5 H5 0.9500
C6 C7 1.507(7)
C7 H7A 0.9900
C7 H7B 0.9900
C8 C13 1.389(8)
C8 C9 1.397(8)
C9 C10 1.387(8)
C9 H9 0.9500
C10 C11 1.372(10)
C10 H10 0.9500
C11 C12 1.383(10)
C11 H11 0.9500
C12 C13 1.381(8)
C12 H12 0.9500
C13 H13 0.9500
C14 C15 1.382(8)
C14 C19 1.390(8)
C15 C16 1.388(8)
C15 H15 0.9500
C16 C17 1.379(8)
C16 H16 0.9500
C17 C18 1.393(8)
C17 H17 0.9500
C18 C19 1.378(8)
C18 H18 0.9500
C19 H19 0.9500
O20 C20 1.367(6)
C20 C25 1.399(8)
C20 C21 1.403(8)
O21 C21 1.353(7)
C21 C22 1.387(7)
C22 C23 1.394(8)
C22 H22 0.9500
C23 C24 1.381(8)
C23 H23 0.9500
C24 C25 1.387(7)
C24 H24 0.9500
C25 C26 1.511(7)
C26 H26A 0.9900
C26 H26B 0.9900
C27 C32 1.391(7)
C27 C28 1.393(7)
C28 C29 1.378(7)
C28 H28 0.9500
C29 C30 1.381(8)
C29 H29 0.9500
C30 C31 1.380(8)
C30 H30 0.9500
C31 C32 1.372(8)
C31 H31 0.9500
C32 H32 0.9500
C33 C38 1.391(8)
C33 C34 1.393(7)
C34 C35 1.370(8)
C34 H34 0.9500
C35 C36 1.385(9)
C35 H35 0.9500
C36 C37 1.360(9)
C36 H36 0.9500
C37 C38 1.382(8)
C37 H37 0.9500
C38 H38 0.9500
O1D C1D 1.244(7)
C1D N1D 1.337(8)
C1D H1D 0.9500
N1D C11D 1.450(8)
N1D C12D 1.465(7)
C11D H11A 0.9800
C11D H11B 0.9800
C11D H11C 0.9800
C12D H12A 0.9800
C12D H12B 0.9800
C12D H12C 0.9800

loop_
_geom_hbond_atom_site_label_D
_geom_hbond_atom_site_label_H
_geom_hbond_atom_site_label_A
_geom_hbond_distance_DH
_geom_hbond_distance_HA
_geom_hbond_distance_DA
_geom_hbond_angle_DHA
_geom_hbond_site_symmetry_A
C1D H1D O21 0.95 2.52 3.120(7) 121.3 .
C17 H17 O2 0.95 2.35 3.255(7) 158.2 1_655
C28 H28 O1D 0.95 2.56 3.196(7) 124.9 .
C31 H31 N1D 0.95 2.50 3.443(7) 169.2 3_666
C32 H32 Cl1 0.95 2.79 3.727(6) 168.1 4_676

loop_
_geom_torsion_atom_site_label_1
_geom_torsion_atom_site_label_2
_geom_torsion_atom_site_label_3
_geom_torsion_atom_site_label_4
_geom_torsion
O20 Pd1 P1 C14 92.2(5)
O1 Pd1 P1 C14 110.7(2)
P2 Pd1 P1 C14 -73.7(2)
O1D Pd1 P1 C14 178.7(2)
O20 Pd1 P1 C8 -139.1(5)
O1 Pd1 P1 C8 -120.6(2)
P2 Pd1 P1 C8 55.0(2)
O1D Pd1 P1 C8 -52.6(2)
O20 Pd1 P1 C7 -20.1(5)
O1 Pd1 P1 C7 -1.5(2)
P2 Pd1 P1 C7 174.07(19)
O1D Pd1 P1 C7 66.4(2)
O20 Pd1 P2 C27 95.1(2)
O1 Pd1 P2 C27 75.2(5)
P1 Pd1 P2 C27 -88.15(19)
O1D Pd1 P2 C27 25.5(2)
O20 Pd1 P2 C33 -139.1(2)
O1 Pd1 P2 C33 -158.9(4)
P1 Pd1 P2 C33 37.7(2)
O1D Pd1 P2 C33 151.4(2)
O20 Pd1 P2 C26 -19.0(2)
O1 Pd1 P2 C26 -38.8(5)
P1 Pd1 P2 C26 157.82(18)
O1D Pd1 P2 C26 -88.5(2)
O2 Ga1 O1 C1 -11.3(3)
O21 Ga1 O1 C1 91.0(4)
O20 Ga1 O1 C1 144.8(3)
Cl1 Ga1 O1 C1 -114.6(3)
O1D Ga1 O1 C1 64.6(3)
O2 Ga1 O1 Pd1 -139.88(17)
O21 Ga1 O1 Pd1 -37.6(4)
O20 Ga1 O1 Pd1 16.24(14)
Cl1 Ga1 O1 Pd1 116.76(12)
O1D Ga1 O1 Pd1 -64.00(14)
O20 Pd1 O1 C1 -135.0(4)
P1 Pd1 O1 C1 49.3(4)
P2 Pd1 O1 C1 -114.4(5)
O1D Pd1 O1 C1 -61.1(3)
O20 Pd1 O1 Ga1 -15.91(14)
P1 Pd1 O1 Ga1 168.42(12)
P2 Pd1 O1 Ga1 4.7(5)
O1D Pd1 O1 Ga1 58.04(13)
Ga1 O1 C1 C6 -172.3(4)
Pd1 O1 C1 C6 -56.2(6)
Ga1 O1 C1 C2 9.9(5)
Pd1 O1 C1 C2 125.9(4)
O21 Ga1 O2 C2 -139.7(3)
O20 Ga1 O2 C2 -41.0(5)
O1 Ga1 O2 C2 10.7(3)
Cl1 Ga1 O2 C2 110.7(3)
O1D Ga1 O2 C2 -65.8(3)
Ga1 O2 C2 C3 171.2(4)
Ga1 O2 C2 C1 -8.2(6)
O1 C1 C2 O2 -1.8(7)
C6 C1 C2 O2 -179.7(5)
O1 C1 C2 C3 178.8(4)
C6 C1 C2 C3 0.9(8)
O2 C2 C3 C4 178.9(5)
C1 C2 C3 C4 -1.7(8)
C2 C3 C4 C5 1.7(8)
C3 C4 C5 C6 -0.8(8)
O1 C1 C6 C5 -177.7(4)
C2 C1 C6 C5 0.0(8)
O1 C1 C6 C7 -2.2(7)
C2 C1 C6 C7 175.5(5)
C4 C5 C6 C1 -0.1(8)
C4 C5 C6 C7 -175.5(5)
C1 C6 C7 P1 55.8(6)
C5 C6 C7 P1 -128.9(5)
C14 P1 C7 C6 -167.2(4)
C8 P1 C7 C6 81.9(5)
Pd1 P1 C7 C6 -43.3(5)
C14 P1 C8 C13 19.1(5)
C7 P1 C8 C13 126.5(5)
Pd1 P1 C8 C13 -115.3(4)
C14 P1 C8 C9 -165.4(4)
C7 P1 C8 C9 -57.9(5)
Pd1 P1 C8 C9 60.3(5)
C13 C8 C9 C10 0.2(8)
P1 C8 C9 C10 -175.5(4)
C8 C9 C10 C11 -0.2(9)
C9 C10 C11 C12 0.4(10)
C10 C11 C12 C13 -0.6(9)
C11 C12 C13 C8 0.6(9)
C9 C8 C13 C12 -0.4(8)
P1 C8 C13 C12 175.1(4)
C8 P1 C14 C15 -119.1(5)
C7 P1 C14 C15 129.1(5)
Pd1 P1 C14 C15 14.4(5)
C8 P1 C14 C19 62.3(5)
C7 P1 C14 C19 -49.4(5)
Pd1 P1 C14 C19 -164.2(4)
C19 C14 C15 C16 -0.3(9)
P1 C14 C15 C16 -178.8(5)
C14 C15 C16 C17 1.8(10)
C15 C16 C17 C18 -1.6(10)
C16 C17 C18 C19 0.1(9)
C17 C18 C19 C14 1.4(9)
C15 C14 C19 C18 -1.3(9)
P1 C14 C19 C18 177.3(5)
O2 Ga1 O20 C20 -98.2(4)
O21 Ga1 O20 C20 4.7(3)
O1 Ga1 O20 C20 -151.5(3)
Cl1 Ga1 O20 C20 110.0(3)
O1D Ga1 O20 C20 -73.6(3)
O2 Ga1 O20 Pd1 37.0(4)
O21 Ga1 O20 Pd1 139.88(17)
O1 Ga1 O20 Pd1 -16.34(14)
Cl1 Ga1 O20 Pd1 -114.87(12)
O1D Ga1 O20 Pd1 61.54(14)
O1 Pd1 O20 C20 140.8(4)
P1 Pd1 O20 C20 160.1(4)
P2 Pd1 O20 C20 -33.8(4)
O1D Pd1 O20 C20 68.7(4)
O1 Pd1 O20 Ga1 16.20(14)
P1 Pd1 O20 Ga1 35.4(6)
P2 Pd1 O20 Ga1 -158.39(12)
O1D Pd1 O20 Ga1 -55.94(13)
Ga1 O20 C20 C25 176.5(4)
Pd1 O20 C20 C25 54.6(6)
Ga1 O20 C20 C21 -4.2(5)
Pd1 O20 C20 C21 -126.1(4)
O2 Ga1 O21 C21 145.7(3)
O20 Ga1 O21 C21 -4.4(3)
O1 Ga1 O21 C21 47.7(5)
Cl1 Ga1 O21 C21 -106.1(3)
O1D Ga1 O21 C21 73.8(3)
Ga1 O21 C21 C22 -177.0(4)
Ga1 O21 C21 C20 3.4(6)
O20 C20 C21 O21 0.8(7)
C25 C20 C21 O21 -179.9(5)
O20 C20 C21 C22 -178.9(5)
C25 C20 C21 C22 0.4(8)
O21 C21 C22 C23 -179.3(5)
C20 C21 C22 C23 0.4(8)
C21 C22 C23 C24 -1.5(8)
C22 C23 C24 C25 1.8(8)
C23 C24 C25 C20 -1.0(8)
C23 C24 C25 C26 -179.7(5)
O20 C20 C25 C24 179.2(5)
C21 C20 C25 C24 -0.1(8)
O20 C20 C25 C26 -2.1(7)
C21 C20 C25 C26 178.7(5)
C24 C25 C26 P2 120.1(5)
C20 C25 C26 P2 -58.7(6)
C27 P2 C26 C25 -56.1(4)
C33 P2 C26 C25 -166.5(4)
Pd1 P2 C26 C25 62.2(4)
C33 P2 C27 C32 58.3(5)
C26 P2 C27 C32 -52.2(5)
Pd1 P2 C27 C32 -166.3(4)
C33 P2 C27 C28 -120.9(5)
C26 P2 C27 C28 128.6(5)
Pd1 P2 C27 C28 14.5(5)
C32 C27 C28 C29 -2.2(8)
P2 C27 C28 C29 177.0(4)
C27 C28 C29 C30 2.3(9)
C28 C29 C30 C31 0.0(9)
C29 C30 C31 C32 -2.5(9)
C30 C31 C32 C27 2.7(9)
C28 C27 C32 C31 -0.3(8)
P2 C27 C32 C31 -179.5(4)
C27 P2 C33 C38 -143.0(5)
C26 P2 C33 C38 -32.2(5)
Pd1 P2 C33 C38 88.1(5)
C27 P2 C33 C34 38.9(5)
C26 P2 C33 C34 149.6(4)
Pd1 P2 C33 C34 -90.0(5)
C38 C33 C34 C35 -1.8(8)
P2 C33 C34 C35 176.4(4)
C33 C34 C35 C36 0.2(9)
C34 C35 C36 C37 0.7(10)
C35 C36 C37 C38 0.0(11)
C36 C37 C38 C33 -1.6(10)
C34 C33 C38 C37 2.5(9)
P2 C33 C38 C37 -175.7(5)
O2 Ga1 O1D C1D -46.9(4)
O21 Ga1 O1D C1D 58.0(4)
O20 Ga1 O1D C1D 145.5(4)
O1 Ga1 O1D C1D -135.1(4)
Cl1 Ga1 O1D C1D -122.7(16)
O2 Ga1 O1D Pd1 128.49(13)
O21 Ga1 O1D Pd1 -126.58(13)
O20 Ga1 O1D Pd1 -39.02(10)
O1 Ga1 O1D Pd1 40.35(10)
Cl1 Ga1 O1D Pd1 52.7(17)
O20 Pd1 O1D C1D 58.4(16)
O1 Pd1 O1D C1D -22.6(16)
P1 Pd1 O1D C1D -107.5(16)
P2 Pd1 O1D C1D 144.7(16)
O20 Pd1 O1D Ga1 39.51(11)
O1 Pd1 O1D Ga1 -41.53(12)
P1 Pd1 O1D Ga1 -126.40(6)
P2 Pd1 O1D Ga1 125.79(6)
Ga1 O1D C1D N1D 143.2(5)
Pd1 O1D C1D N1D 125.9(15)
O1D C1D N1D C11D 0.1(8)
O1D C1D N1D C12D 178.3(5)
